data_4341383
loop_
_publ_author_name
'Xiao, Qiong'
'Zheng, Ji'
'Li, Mian'
'Zhan, Shun-Ze'
'Wang, Jun-Hao'
'Li, Dan'

_publ_section_title
;
 Mechanically triggered fluorescence/phosphorescence switching in the
 excimers of planar trinuclear copper(i) pyrazolate complexes.
;
_journal_issue 21
_journal_name_full 'Inorganic chemistry'
_journal_page_first 11604
_journal_page_last 11615
_journal_paper_doi 10.1021/ic5016687
_journal_volume 53
_journal_year 2014
_chemical_formula_moiety 'C39 H39 Cu3 N6 O6'
_chemical_formula_sum 'C39 H39 Cu3 N6 O6'
_chemical_formula_weight 878.38
_chemical_name_systematic
; 
 ? 
;
_space_group_IT_number 14
_symmetry_cell_setting monoclinic
_symmetry_space_group_name_Hall '-P 2ybc'
_symmetry_space_group_name_H-M 'P 1 21/c 1'
_atom_sites_solution_hydrogens geom
_atom_sites_solution_primary direct
_atom_sites_solution_secondary difmap
_audit_creation_method SHELXL-97
_cell_angle_alpha 90.00
_cell_angle_beta 103.966(11)
_cell_angle_gamma 90.00
_cell_formula_units_Z 8
_cell_length_a 37.929(5)
_cell_length_b 9.3308(9)
_cell_length_c 23.607(2)
_cell_measurement_reflns_used 2392
_cell_measurement_temperature 293(2)
_cell_measurement_theta_max 29.2538
_cell_measurement_theta_min 2.8100
_cell_volume 8107.7(15)
_computing_structure_refinement 'SHELXL-97 (Sheldrick, 1997)'
_computing_structure_solution 'SHELXS-97 (Sheldrick, 1990)'
_diffrn_ambient_temperature 293(2)
_diffrn_detector_area_resol_mean 10.4098
_diffrn_measured_fraction_theta_full 0.998
_diffrn_measured_fraction_theta_max 0.998
_diffrn_measurement_device_type 'Xcalibur, Atlas, Gemini'
_diffrn_measurement_method '\w scans'
_diffrn_radiation_monochromator graphite
_diffrn_radiation_source 'Enhance (Mo) X-ray Source'
_diffrn_radiation_type MoK\a
_diffrn_radiation_wavelength 0.71073
_diffrn_reflns_av_R_equivalents 0.1867
_diffrn_reflns_av_sigmaI/netI 0.2801
_diffrn_reflns_limit_h_max 45
_diffrn_reflns_limit_h_min -34
_diffrn_reflns_limit_k_max 10
_diffrn_reflns_limit_k_min -11
_diffrn_reflns_limit_l_max 25
_diffrn_reflns_limit_l_min -28
_diffrn_reflns_number 42083
_diffrn_reflns_theta_full 25.00
_diffrn_reflns_theta_max 25.00
_diffrn_reflns_theta_min 2.82
_exptl_absorpt_coefficient_mu 1.611
_exptl_absorpt_correction_T_max 0.8427
_exptl_absorpt_correction_T_min 0.8179
_exptl_absorpt_correction_type multi-scan
_exptl_absorpt_process_details
;
CrysAlisPro, Agilent Technologies,
Version 1.171.35.19 (release 27-10-2011 CrysAlis171 .NET)
(compiled Oct 27 2011,15:02:11)
Empirical absorption correction using spherical harmonics,
 implemented in SCALE3 ABSPACK scaling algorithm.
;
_exptl_crystal_colour colorless
_exptl_crystal_density_diffrn 1.439
_exptl_crystal_density_method 'not measured'
_exptl_crystal_description block
_exptl_crystal_F_000 3600
_exptl_crystal_size_max 0.13
_exptl_crystal_size_mid 0.12
_exptl_crystal_size_min 0.11
_refine_diff_density_max 0.847
_refine_diff_density_min -0.718
_refine_diff_density_rms 0.105
_refine_ls_extinction_method none
_refine_ls_goodness_of_fit_ref 1.008
_refine_ls_hydrogen_treatment mixed
_refine_ls_matrix_type full
_refine_ls_number_parameters 943
_refine_ls_number_reflns 14234
_refine_ls_number_restraints 1
_refine_ls_restrained_S_all 1.008
_refine_ls_R_factor_all 0.2757
_refine_ls_R_factor_gt 0.1064
_refine_ls_shift/su_max 0.017
_refine_ls_shift/su_mean 0.001
_refine_ls_structure_factor_coef Fsqd
_refine_ls_weighting_details 'calc w=1/[\s^2^(Fo^2^)+(0.0859P)^2^+18.6595P] where P=(Fo^2^+2Fc^2^)/3'
_refine_ls_weighting_scheme calc
_refine_ls_wR_factor_gt 0.2158
_refine_ls_wR_factor_ref 0.2958
_reflns_number_gt 5070
_reflns_number_total 14234
_reflns_threshold_expression >2sigma(I)
_cod_data_source_file ic5016687_si_002.cif
_cod_data_source_block 2b
_cod_depositor_comments 'Adding full bibliography for 4341381--4341384.cif.'
_cod_original_cell_volume 8107.6(15)
_cod_original_sg_symbol_H-M P21/c
_cod_database_code 4341383

loop_
_symmetry_equiv_pos_as_xyz
'x, y, z'
'-x, y+1/2, -z+1/2'
'-x, -y, -z'
'x, -y-1/2, z-1/2'

loop_
_atom_site_label
_atom_site_type_symbol
_atom_site_fract_x
_atom_site_fract_y
_atom_site_fract_z
_atom_site_U_iso_or_equiv
_atom_site_adp_type
_atom_site_occupancy
_atom_site_symmetry_multiplicity
_atom_site_calc_flag
_atom_site_refinement_flags
Cu1 Cu 0.02179(5) 0.68638(18) 0.06269(7) 0.0596(5) Uani 1 1 d .
Cu2 Cu 0.03976(5) 0.54848(18) -0.05340(7) 0.0612(5) Uani 1 1 d .
Cu3 Cu 0.09069(5) 0.48709(18) 0.07342(7) 0.0610(5) Uani 1 1 d .
Cu4 Cu 0.47959(5) 0.18888(18) 1.04328(7) 0.0592(5) Uani 1 1 d .
Cu5 Cu 0.41076(5) -0.00944(18) 1.00149(7) 0.0627(6) Uani 1 1 d .
Cu6 Cu 0.46235(5) 0.05001(18) 0.91419(7) 0.0617(6) Uani 1 1 d .
N1 N -0.0063(3) 0.7385(12) -0.0100(4) 0.052(3) Uani 1 1 d .
N2 N 0.0009(3) 0.6745(11) -0.0601(5) 0.057(3) Uani 1 1 d .
N3 N 0.0798(3) 0.4323(11) -0.0472(5) 0.055(3) Uani 1 1 d .
N4 N 0.1009(3) 0.4023(11) 0.0094(5) 0.054(3) Uani 1 1 d .
N5 N 0.0830(3) 0.5792(12) 0.1389(5) 0.058(3) Uani 1 1 d .
N6 N 0.0517(3) 0.6535(11) 0.1359(4) 0.053(3) Uani 1 1 d .
N7 N 0.4489(3) 0.1590(11) 1.0930(4) 0.051(3) Uani 1 1 d .
N8 N 0.4179(3) 0.0837(11) 1.0730(5) 0.057(3) Uani 1 1 d .
N9 N 0.4016(3) -0.0966(11) 0.9292(5) 0.059(3) Uani 1 1 d .
N10 N 0.4225(3) -0.0678(11) 0.8899(5) 0.054(3) Uani 1 1 d .
N11 N 0.5010(3) 0.1798(11) 0.9371(5) 0.056(3) Uani 1 1 d .
N12 N 0.5076(3) 0.2417(12) 0.9920(4) 0.052(3) Uani 1 1 d .
C1 C -0.2268(7) 1.062(3) -0.3082(12) 0.192(6) Uani 1 1 d .
H1A H -0.2239 1.0816 -0.3468 0.288 Uiso 1 1 calc R
H1B H -0.2328 1.1492 -0.2910 0.288 Uiso 1 1 calc R
H1C H -0.2460 0.9936 -0.3105 0.288 Uiso 1 1 calc R
C2 C -0.1790(5) 1.0763(19) -0.2241(8) 0.077(4) Uani 1 1 d .
C3 C -0.1448(4) 1.0174(13) -0.1899(6) 0.054(4) Uani 1 1 d .
C4 C -0.1241(5) 1.0815(15) -0.1408(7) 0.073(5) Uani 1 1 d .
H4 H -0.1323 1.1677 -0.1289 0.088 Uiso 1 1 calc R
C5 C -0.0919(4) 1.0263(14) -0.1080(6) 0.058(4) Uani 1 1 d .
H5 H -0.0787 1.0752 -0.0755 0.070 Uiso 1 1 calc R
C6 C -0.0793(4) 0.8941(14) -0.1249(6) 0.052(4) Uani 1 1 d .
C7 C -0.0991(4) 0.8266(14) -0.1746(6) 0.058(4) Uani 1 1 d .
H7 H -0.0911 0.7398 -0.1862 0.070 Uiso 1 1 calc R
C8 C -0.1307(4) 0.8869(16) -0.2071(6) 0.064(4) Uani 1 1 d .
H8 H -0.1431 0.8415 -0.2412 0.077 Uiso 1 1 calc R
C9 C -0.0476(4) 0.9053(15) 0.0188(6) 0.069(4) Uani 1 1 d .
H9A H -0.0432 0.8493 0.0539 0.104 Uiso 1 1 calc R
H9B H -0.0732 0.9229 0.0053 0.104 Uiso 1 1 calc R
H9C H -0.0350 0.9949 0.0265 0.104 Uiso 1 1 calc R
C10 C -0.0344(3) 0.8251(13) -0.0271(6) 0.045(3) Uani 1 1 d .
C11 C -0.0464(4) 0.8245(14) -0.0884(6) 0.051(4) Uani 1 1 d .
C12 C -0.0230(4) 0.7273(13) -0.1067(6) 0.050(4) Uani 1 1 d .
C13 C -0.0202(4) 0.6795(16) -0.1673(6) 0.073(4) Uani 1 1 d .
H13A H 0.0045 0.6544 -0.1662 0.109 Uiso 1 1 calc R
H13B H -0.0278 0.7563 -0.1945 0.109 Uiso 1 1 calc R
H13C H -0.0356 0.5978 -0.1792 0.109 Uiso 1 1 calc R
C14 C 0.2620(7) -0.025(3) -0.2298(12) 0.192(6) Uani 1 1 d .
H14A H 0.2611 0.0230 -0.2661 0.288 Uiso 1 1 calc R
H14B H 0.2552 -0.1236 -0.2373 0.288 Uiso 1 1 calc R
H14C H 0.2863 -0.0199 -0.2055 0.288 Uiso 1 1 calc R
C15 C 0.2316(5) -0.0096(19) -0.1518(8) 0.077(4) Uani 1 1 d .
C16 C 0.2048(4) 0.0749(16) -0.1281(7) 0.064(4) Uani 1 1 d .
C17 C 0.1909(4) 0.2048(15) -0.1513(6) 0.062(4) Uani 1 1 d .
H17 H 0.1981 0.2432 -0.1832 0.075 Uiso 1 1 calc R
C18 C 0.1663(4) 0.2776(15) -0.1272(6) 0.062(4) Uani 1 1 d .
H18 H 0.1579 0.3669 -0.1420 0.074 Uiso 1 1 calc R
C19 C 0.1541(4) 0.2198(15) -0.0815(6) 0.052(4) Uani 1 1 d .
C20 C 0.1669(4) 0.0902(16) -0.0584(6) 0.064(4) Uani 1 1 d .
H20 H 0.1583 0.0493 -0.0285 0.077 Uiso 1 1 calc R
C21 C 0.1934(5) 0.0199(16) -0.0806(8) 0.076(5) Uani 1 1 d .
H21 H 0.2035 -0.0650 -0.0634 0.091 Uiso 1 1 calc R
C22 C 0.0797(4) 0.3844(16) -0.1501(6) 0.074(5) Uani 1 1 d .
H22A H 0.0550 0.4167 -0.1565 0.110 Uiso 1 1 calc R
H22B H 0.0802 0.2925 -0.1683 0.110 Uiso 1 1 calc R
H22C H 0.0934 0.4519 -0.1668 0.110 Uiso 1 1 calc R
C23 C 0.0960(4) 0.3718(15) -0.0862(6) 0.059(4) Uani 1 1 d .
C24 C 0.1275(4) 0.2998(13) -0.0562(6) 0.055(4) Uani 1 1 d .
C25 C 0.1293(4) 0.3207(14) 0.0018(6) 0.052(4) Uani 1 1 d .
C26 C 0.1559(4) 0.2692(17) 0.0558(6) 0.080(5) Uani 1 1 d .
H26A H 0.1578 0.3389 0.0863 0.119 Uiso 1 1 calc R
H26B H 0.1792 0.2560 0.0476 0.119 Uiso 1 1 calc R
H26C H 0.1476 0.1798 0.0681 0.119 Uiso 1 1 calc R
C27 C 0.1802(6) 0.818(2) 0.5574(6) 0.137(9) Uani 1 1 d .
H27A H 0.2024 0.8717 0.5641 0.206 Uiso 1 1 calc R
H27B H 0.1851 0.7243 0.5742 0.206 Uiso 1 1 calc R
H27C H 0.1633 0.8667 0.5751 0.206 Uiso 1 1 calc R
C28 C 0.1287(6) 0.7575(17) 0.4774(8) 0.079(6) Uani 1 1 d .
C29 C 0.1183(5) 0.7429(14) 0.4120(6) 0.060(4) Uani 1 1 d .
C30 C 0.1406(4) 0.7757(15) 0.3747(7) 0.070(4) Uani 1 1 d .
H30 H 0.1636 0.8137 0.3896 0.084 Uiso 1 1 calc R
C31 C 0.1281(5) 0.7513(16) 0.3142(6) 0.073(5) Uani 1 1 d .
H31 H 0.1428 0.7764 0.2894 0.088 Uiso 1 1 calc R
C32 C 0.0965(4) 0.6944(14) 0.2926(5) 0.053(4) Uani 1 1 d .
C33 C 0.0733(4) 0.6620(15) 0.3293(6) 0.065(4) Uani 1 1 d .
H33 H 0.0504 0.6241 0.3137 0.078 Uiso 1 1 calc R
C34 C 0.0849(5) 0.6871(15) 0.3897(6) 0.066(4) Uani 1 1 d .
H34 H 0.0698 0.6654 0.4141 0.079 Uiso 1 1 calc R
C35 C 0.0224(4) 0.8056(16) 0.1965(7) 0.080(5) Uani 1 1 d .
H35A H 0.0126 0.8546 0.1604 0.120 Uiso 1 1 calc R
H35B H 0.0319 0.8743 0.2265 0.120 Uiso 1 1 calc R
H35C H 0.0035 0.7508 0.2071 0.120 Uiso 1 1 calc R
C36 C 0.0527(4) 0.7053(14) 0.1892(6) 0.059(4) Uani 1 1 d .
C37 C 0.0850(4) 0.6624(14) 0.2286(6) 0.057(4) Uani 1 1 d .
C38 C 0.1029(4) 0.5835(15) 0.1949(7) 0.063(4) Uani 1 1 d .
C39 C 0.1392(4) 0.5149(15) 0.2113(6) 0.071(4) Uani 1 1 d .
H39A H 0.1408 0.4423 0.1833 0.107 Uiso 1 1 calc R
H39B H 0.1427 0.4722 0.2493 0.107 Uiso 1 1 calc R
H39C H 0.1576 0.5859 0.2121 0.107 Uiso 1 1 calc R
C40 C 0.3206(5) 0.319(2) 1.4142(8) 0.120(8) Uani 1 1 d .
H40A H 0.3024 0.3920 1.4102 0.179 Uiso 1 1 calc R
H40B H 0.3398 0.3375 1.4481 0.179 Uiso 1 1 calc R
H40C H 0.3099 0.2271 1.4181 0.179 Uiso 1 1 calc R
C41 C 0.3694(6) 0.2696(18) 1.3717(7) 0.084(4) Uani 1 1 d .
C42 C 0.3814(5) 0.2512(14) 1.3159(7) 0.059(4) Uani 1 1 d .
C43 C 0.3599(4) 0.2895(16) 1.2619(6) 0.066(4) Uani 1 1 d .
H43 H 0.3371 0.3301 1.2592 0.079 Uiso 1 1 calc R
C44 C 0.3720(5) 0.2679(15) 1.2131(6) 0.068(4) Uani 1 1 d .
H44 H 0.3577 0.2989 1.1775 0.081 Uiso 1 1 calc R
C45 C 0.4045(5) 0.2019(14) 1.2142(6) 0.060(4) Uani 1 1 d .
C46 C 0.4269(4) 0.1671(15) 1.2692(6) 0.065(4) Uani 1 1 d .
H46 H 0.4496 0.1261 1.2717 0.079 Uiso 1 1 calc R
C47 C 0.4154(5) 0.1936(16) 1.3201(6) 0.075(5) Uani 1 1 d .
H47 H 0.4305 0.1726 1.3565 0.090 Uiso 1 1 calc R
C48 C 0.3613(4) 0.0236(15) 1.1028(7) 0.078(5) Uani 1 1 d .
H48A H 0.3432 0.0894 1.0823 0.118 Uiso 1 1 calc R
H48B H 0.3564 -0.0004 1.1397 0.118 Uiso 1 1 calc R
H48C H 0.3608 -0.0618 1.0800 0.118 Uiso 1 1 calc R
C49 C 0.3985(4) 0.0924(15) 1.1130(6) 0.058(4) Uani 1 1 d .
C50 C 0.4173(4) 0.1702(15) 1.1606(6) 0.060(4) Uani 1 1 d .
C51 C 0.4493(4) 0.2158(15) 1.1457(5) 0.053(4) Uani 1 1 d .
C52 C 0.4782(4) 0.3142(15) 1.1768(6) 0.070(4) Uani 1 1 d .
H52A H 0.4947 0.2629 1.2074 0.105 Uiso 1 1 calc R
H52B H 0.4675 0.3918 1.1934 0.105 Uiso 1 1 calc R
H52C H 0.4912 0.3515 1.1499 0.105 Uiso 1 1 calc R
C53 C 0.2248(7) -0.719(3) 0.6698(11) 0.192(6) Uani 1 1 d .
H53A H 0.2064 -0.6589 0.6464 0.288 Uiso 1 1 calc R
H53B H 0.2152 -0.7668 0.6988 0.288 Uiso 1 1 calc R
H53C H 0.2325 -0.7886 0.6454 0.288 Uiso 1 1 calc R
C54 C 0.2696(6) -0.519(2) 0.6713(10) 0.123(9) Uani 1 1 d D
C55 C 0.2983(5) -0.437(2) 0.7193(9) 0.088(6) Uani 1 1 d .
C56 C 0.3119(5) -0.4918(17) 0.7736(9) 0.084(5) Uani 1 1 d .
H56 H 0.3043 -0.5807 0.7839 0.100 Uiso 1 1 calc R
C57 C 0.3362(4) -0.4163(17) 0.8117(7) 0.072(5) Uani 1 1 d .
H57 H 0.3455 -0.4542 0.8488 0.087 Uiso 1 1 calc R
C58 C 0.3485(4) -0.2813(16) 0.7985(6) 0.058(4) Uani 1 1 d .
C59 C 0.3348(4) -0.2268(16) 0.7426(7) 0.063(4) Uani 1 1 d .
H59 H 0.3426 -0.1380 0.7326 0.075 Uiso 1 1 calc R
C60 C 0.3097(5) -0.303(2) 0.7023(7) 0.092(6) Uani 1 1 d .
H60 H 0.3005 -0.2678 0.6648 0.110 Uiso 1 1 calc R
C61 C 0.3464(4) -0.2281(15) 0.9340(6) 0.073(5) Uani 1 1 d .
H61A H 0.3232 -0.2423 0.9074 0.110 Uiso 1 1 calc R
H61B H 0.3442 -0.1577 0.9626 0.110 Uiso 1 1 calc R
H61C H 0.3547 -0.3169 0.9532 0.110 Uiso 1 1 calc R
C62 C 0.3733(4) -0.1769(14) 0.9008(7) 0.060(4) Uani 1 1 d .
C63 C 0.3749(4) -0.1962(14) 0.8427(6) 0.051(4) Uani 1 1 d .
C64 C 0.4064(4) -0.1302(14) 0.8385(6) 0.060(4) Uani 1 1 d .
C65 C 0.4231(4) -0.1133(16) 0.7877(6) 0.070(4) Uani 1 1 d .
H65A H 0.4070 -0.0598 0.7575 0.104 Uiso 1 1 calc R
H65B H 0.4273 -0.2062 0.7730 0.104 Uiso 1 1 calc R
H65C H 0.4458 -0.0632 0.7999 0.104 Uiso 1 1 calc R
C66 C 0.7348(7) 0.722(3) 0.9725(11) 0.192(6) Uani 1 1 d .
H66A H 0.7452 0.6853 0.9423 0.288 Uiso 1 1 calc R
H66B H 0.7481 0.6859 1.0096 0.288 Uiso 1 1 calc R
H66C H 0.7359 0.8247 0.9727 0.288 Uiso 1 1 calc R
C67 C 0.6838(6) 0.5685(19) 0.9252(7) 0.084(4) Uani 1 1 d .
C68 C 0.6480(4) 0.5149(17) 0.9285(7) 0.067(4) Uani 1 1 d .
C69 C 0.6255(5) 0.5865(15) 0.9604(6) 0.067(4) Uani 1 1 d .
H69 H 0.6327 0.6732 0.9789 0.080 Uiso 1 1 calc R
C70 C 0.5935(4) 0.5264(14) 0.9632(6) 0.057(4) Uani 1 1 d .
H70 H 0.5795 0.5741 0.9847 0.068 Uiso 1 1 calc R
C71 C 0.5799(4) 0.3991(14) 0.9364(5) 0.050(4) Uani 1 1 d .
C72 C 0.6022(4) 0.3313(16) 0.9041(6) 0.065(4) Uani 1 1 d .
H72 H 0.5950 0.2439 0.8860 0.077 Uiso 1 1 calc R
C73 C 0.6336(5) 0.3913(17) 0.8991(7) 0.078(5) Uani 1 1 d .
H73 H 0.6463 0.3476 0.8747 0.094 Uiso 1 1 calc R
C74 C 0.5492(4) 0.4086(13) 1.0533(6) 0.058(4) Uani 1 1 d .
H74A H 0.5369 0.4992 1.0507 0.087 Uiso 1 1 calc R
H74B H 0.5749 0.4243 1.0597 0.087 Uiso 1 1 calc R
H74C H 0.5444 0.3543 1.0851 0.087 Uiso 1 1 calc R
C75 C 0.5357(4) 0.3274(13) 0.9975(6) 0.045(3) Uani 1 1 d .
C76 C 0.5488(4) 0.3289(14) 0.9476(6) 0.052(4) Uani 1 1 d .
C77 C 0.5252(4) 0.2335(14) 0.9105(6) 0.054(4) Uani 1 1 d .
C78 C 0.5226(4) 0.1838(15) 0.8476(6) 0.077(5) Uani 1 1 d .
H78A H 0.5368 0.0983 0.8482 0.115 Uiso 1 1 calc R
H78B H 0.5318 0.2577 0.8267 0.115 Uiso 1 1 calc R
H78C H 0.4977 0.1644 0.8287 0.115 Uiso 1 1 calc R
O1 O -0.1932(4) 1.0046(15) -0.2726(6) 0.129(4) Uani 1 1 d .
O2 O -0.1927(3) 1.1807(13) -0.2063(5) 0.105(4) Uani 1 1 d .
O3 O 0.2365(3) 0.0451(13) -0.1998(6) 0.105(4) Uani 1 1 d .
O4 O 0.2474(3) -0.1110(14) -0.1272(6) 0.108(4) Uani 1 1 d .
O5 O 0.1646(4) 0.8048(13) 0.4941(4) 0.099(4) Uani 1 1 d .
O6 O 0.1111(4) 0.7338(13) 0.5095(4) 0.097(4) Uani 1 1 d .
O7 O 0.3353(4) 0.3181(15) 1.3626(7) 0.131(3) Uani 1 1 d .
O8 O 0.3879(3) 0.2307(11) 1.4192(5) 0.091(4) Uani 1 1 d .
O9 O 0.2567(4) -0.6283(16) 0.6993(7) 0.131(3) Uani 1 1 d D
O10 O 0.2600(4) -0.4735(16) 0.6244(6) 0.129(4) Uani 1 1 d .
O11 O 0.6946(4) 0.6732(16) 0.9613(6) 0.131(3) Uani 1 1 d .
O12 O 0.7012(4) 0.5180(15) 0.8925(6) 0.138(6) Uani 1 1 d .

loop_
_atom_site_aniso_label
_atom_site_aniso_U_11
_atom_site_aniso_U_22
_atom_site_aniso_U_33
_atom_site_aniso_U_23
_atom_site_aniso_U_13
_atom_site_aniso_U_12
Cu1 0.0568(13) 0.0838(12) 0.0377(10) 0.0024(9) 0.0102(9) 0.0092(10)
Cu2 0.0546(13) 0.0810(12) 0.0500(12) 0.0034(9) 0.0163(9) 0.0156(9)
Cu3 0.0625(13) 0.0812(12) 0.0425(11) -0.0025(9) 0.0185(9) 0.0078(10)
Cu4 0.0601(14) 0.0782(12) 0.0442(11) -0.0022(9) 0.0219(9) -0.0045(9)
Cu5 0.0672(14) 0.0779(12) 0.0440(11) -0.0113(9) 0.0150(9) -0.0065(10)
Cu6 0.0565(13) 0.0769(12) 0.0506(11) -0.0064(9) 0.0105(9) -0.0081(9)
N1 0.036(8) 0.088(8) 0.030(7) 0.002(6) 0.003(6) -0.007(6)
N2 0.065(9) 0.074(8) 0.030(7) 0.006(6) 0.008(6) 0.013(6)
N3 0.047(8) 0.079(8) 0.041(7) 0.003(6) 0.012(6) 0.015(6)
N4 0.052(8) 0.063(7) 0.053(8) 0.000(6) 0.025(7) 0.009(6)
N5 0.058(9) 0.078(8) 0.037(7) 0.002(6) 0.010(6) 0.002(7)
N6 0.045(8) 0.081(8) 0.033(7) 0.000(6) 0.009(6) 0.023(6)
N7 0.045(8) 0.076(8) 0.037(7) 0.004(6) 0.022(6) -0.007(6)
N8 0.055(9) 0.066(7) 0.054(8) -0.012(6) 0.023(7) -0.012(6)
N9 0.058(9) 0.058(7) 0.058(8) -0.008(6) 0.007(7) -0.021(6)
N10 0.044(8) 0.064(7) 0.052(8) -0.009(6) 0.008(6) -0.009(6)
N11 0.056(9) 0.064(7) 0.050(8) -0.001(6) 0.020(7) -0.007(6)
N12 0.043(8) 0.080(8) 0.035(7) 0.001(6) 0.013(6) -0.001(6)
C1 0.122(13) 0.256(15) 0.200(15) -0.069(12) 0.045(11) -0.018(11)
C2 0.058(9) 0.089(9) 0.084(10) 0.016(7) 0.017(7) 0.021(7)
C3 0.056(10) 0.045(8) 0.059(10) 0.005(7) 0.008(8) -0.006(7)
C4 0.100(15) 0.056(9) 0.060(11) 0.014(8) 0.011(10) 0.023(9)
C5 0.067(12) 0.067(10) 0.038(9) 0.005(7) 0.007(8) 0.001(8)
C6 0.066(11) 0.054(9) 0.038(9) 0.021(7) 0.015(8) 0.016(8)
C7 0.061(11) 0.058(9) 0.047(9) -0.009(7) -0.002(8) 0.010(8)
C8 0.065(12) 0.095(12) 0.029(8) -0.012(8) 0.007(8) -0.002(9)
C9 0.082(13) 0.081(10) 0.044(9) -0.003(8) 0.013(8) 0.022(9)
C10 0.029(9) 0.062(8) 0.040(9) -0.001(7) -0.001(7) 0.004(7)
C11 0.051(10) 0.059(9) 0.046(9) 0.005(7) 0.017(8) 0.001(7)
C12 0.053(10) 0.059(9) 0.037(9) 0.006(7) 0.011(7) -0.008(7)
C13 0.063(12) 0.107(12) 0.050(10) 0.002(8) 0.016(8) 0.001(9)
C14 0.122(13) 0.256(15) 0.200(15) -0.069(12) 0.045(11) -0.018(11)
C15 0.058(9) 0.089(9) 0.084(10) 0.016(7) 0.017(7) 0.021(7)
C16 0.048(10) 0.075(11) 0.066(11) 0.000(8) 0.007(8) 0.024(8)
C17 0.057(11) 0.078(10) 0.056(10) -0.001(8) 0.022(8) 0.008(8)
C18 0.060(11) 0.074(10) 0.054(10) 0.000(8) 0.018(9) 0.007(8)
C19 0.042(10) 0.067(10) 0.047(9) 0.003(7) 0.014(7) 0.012(7)
C20 0.058(11) 0.071(10) 0.072(11) 0.000(8) 0.033(9) -0.007(8)
C21 0.073(13) 0.069(10) 0.089(13) 0.010(9) 0.028(10) 0.004(9)
C22 0.065(12) 0.112(12) 0.046(10) -0.003(8) 0.017(8) 0.020(9)
C23 0.054(11) 0.078(10) 0.052(10) 0.016(8) 0.025(9) 0.004(8)
C24 0.067(12) 0.058(9) 0.040(9) -0.002(7) 0.011(8) 0.008(8)
C25 0.045(10) 0.066(9) 0.043(9) -0.003(7) 0.009(7) 0.013(7)
C26 0.075(13) 0.115(13) 0.054(10) -0.005(9) 0.027(9) 0.037(10)
C27 0.16(2) 0.21(2) 0.029(10) -0.031(12) 0.005(12) 0.007(17)
C28 0.118(19) 0.066(11) 0.051(13) -0.008(9) 0.016(12) 0.004(11)
C29 0.092(14) 0.058(9) 0.029(9) 0.005(7) 0.011(9) 0.000(9)
C30 0.049(11) 0.090(11) 0.073(12) -0.003(9) 0.017(9) -0.003(8)
C31 0.093(15) 0.095(11) 0.031(9) 0.007(8) 0.011(9) -0.028(10)
C32 0.062(11) 0.069(9) 0.029(8) -0.011(7) 0.011(8) -0.001(8)
C33 0.066(12) 0.083(11) 0.046(10) 0.005(8) 0.013(9) 0.002(8)
C34 0.078(13) 0.084(11) 0.037(9) 0.005(8) 0.016(9) 0.007(9)
C35 0.063(12) 0.098(12) 0.087(13) -0.006(9) 0.033(10) 0.006(9)
C36 0.075(12) 0.063(9) 0.049(10) 0.002(7) 0.036(9) 0.020(8)
C37 0.058(11) 0.065(9) 0.046(9) 0.011(7) 0.011(8) 0.009(8)
C38 0.040(10) 0.077(10) 0.068(11) -0.003(8) 0.007(9) 0.013(8)
C39 0.039(10) 0.094(11) 0.071(11) 0.000(8) -0.006(8) 0.001(8)
C40 0.090(16) 0.20(2) 0.090(14) 0.000(13) 0.072(13) 0.055(14)
C41 0.122(13) 0.096(9) 0.041(7) -0.008(6) 0.033(8) -0.041(8)
C42 0.064(12) 0.059(9) 0.065(12) -0.006(8) 0.038(10) 0.003(8)
C43 0.048(11) 0.109(12) 0.050(10) 0.009(9) 0.029(9) 0.018(9)
C44 0.071(13) 0.086(11) 0.050(10) -0.005(8) 0.024(9) 0.014(9)
C45 0.085(13) 0.069(9) 0.031(9) -0.003(7) 0.022(8) -0.006(9)
C46 0.067(12) 0.087(11) 0.045(10) 0.010(8) 0.018(8) 0.014(8)
C47 0.112(16) 0.088(11) 0.021(8) 0.009(7) 0.012(9) -0.028(11)
C48 0.081(14) 0.085(11) 0.074(12) -0.004(8) 0.028(10) -0.010(9)
C49 0.045(10) 0.083(10) 0.048(10) 0.005(8) 0.017(8) -0.025(8)
C50 0.071(12) 0.079(10) 0.029(8) -0.009(7) 0.012(8) 0.005(8)
C51 0.058(11) 0.086(10) 0.018(8) -0.005(7) 0.015(7) -0.002(8)
C52 0.052(11) 0.098(11) 0.053(10) -0.006(8) 0.001(8) -0.005(9)
C53 0.122(13) 0.256(15) 0.200(15) -0.069(12) 0.045(11) -0.018(11)
C54 0.089(17) 0.19(2) 0.097(17) 0.072(16) 0.031(14) 0.036(15)
C55 0.054(13) 0.111(15) 0.089(15) -0.056(13) -0.001(11) -0.008(11)
C56 0.057(12) 0.076(11) 0.112(16) -0.036(11) 0.008(11) -0.004(9)
C57 0.052(11) 0.082(11) 0.066(11) -0.014(9) -0.018(9) 0.015(9)
C58 0.056(11) 0.071(10) 0.049(10) -0.014(8) 0.015(8) 0.007(8)
C59 0.050(11) 0.087(11) 0.055(11) -0.020(9) 0.022(9) 0.006(8)
C60 0.080(15) 0.145(18) 0.054(12) -0.012(12) 0.024(10) 0.007(13)
C61 0.079(13) 0.082(11) 0.055(10) -0.016(8) 0.011(9) -0.015(9)
C62 0.053(11) 0.060(9) 0.068(11) 0.007(8) 0.016(9) 0.006(8)
C63 0.056(11) 0.064(9) 0.033(8) -0.012(7) 0.011(7) 0.007(8)
C64 0.054(11) 0.061(9) 0.060(11) -0.010(8) 0.006(9) 0.002(8)
C65 0.055(11) 0.106(12) 0.060(10) -0.013(8) 0.039(9) -0.012(9)
C66 0.122(13) 0.256(15) 0.200(15) -0.069(12) 0.045(11) -0.018(11)
C67 0.122(13) 0.096(9) 0.041(7) -0.008(6) 0.033(8) -0.041(8)
C68 0.069(12) 0.076(11) 0.064(11) 0.020(9) 0.030(9) -0.009(9)
C69 0.086(14) 0.062(9) 0.059(10) -0.007(8) 0.032(10) -0.011(9)
C70 0.052(11) 0.061(10) 0.064(10) -0.010(7) 0.027(8) -0.008(8)
C71 0.060(11) 0.064(9) 0.034(8) 0.006(7) 0.026(8) -0.002(8)
C72 0.070(12) 0.086(11) 0.041(9) -0.008(8) 0.022(9) -0.020(9)
C73 0.106(16) 0.083(12) 0.058(11) 0.000(9) 0.047(11) -0.004(11)
C74 0.068(11) 0.058(9) 0.053(10) 0.000(7) 0.025(8) -0.012(8)
C75 0.037(9) 0.051(8) 0.052(9) 0.001(7) 0.024(7) -0.005(7)
C76 0.043(10) 0.069(9) 0.042(9) -0.001(7) 0.009(7) -0.001(8)
C77 0.071(12) 0.062(9) 0.033(8) 0.005(7) 0.019(8) -0.002(8)
C78 0.091(14) 0.078(10) 0.058(11) 0.010(8) 0.012(9) -0.004(9)
O1 0.097(8) 0.167(9) 0.101(8) -0.024(6) -0.021(6) 0.016(6)
O2 0.091(10) 0.111(9) 0.102(10) 0.001(7) 0.000(8) 0.039(8)
O3 0.099(11) 0.127(10) 0.109(10) -0.012(8) 0.067(9) 0.020(8)
O4 0.087(10) 0.127(10) 0.120(11) -0.005(8) 0.043(8) 0.037(8)
O5 0.119(12) 0.137(10) 0.037(7) -0.003(6) 0.013(7) 0.013(9)
O6 0.137(13) 0.137(10) 0.022(6) 0.002(6) 0.027(7) -0.035(8)
O7 0.081(6) 0.164(7) 0.150(8) -0.038(6) 0.033(6) -0.025(5)
O8 0.111(11) 0.112(9) 0.064(8) -0.002(6) 0.051(7) 0.021(7)
O9 0.081(6) 0.164(7) 0.150(8) -0.038(6) 0.033(6) -0.025(5)
O10 0.097(8) 0.167(9) 0.101(8) -0.024(6) -0.021(6) 0.016(6)
O11 0.081(6) 0.164(7) 0.150(8) -0.038(6) 0.033(6) -0.025(5)
O12 0.150(15) 0.173(13) 0.118(12) -0.033(10) 0.086(11) -0.015(10)

loop_
_atom_type_symbol
_atom_type_description
_atom_type_scat_dispersion_real
_atom_type_scat_dispersion_imag
_atom_type_scat_source
C C 0.0033 0.0016 'International Tables Vol C Tables 4.2.6.8 and 6.1.1.4'
H H 0.0000 0.0000 'International Tables Vol C Tables 4.2.6.8 and 6.1.1.4'
O O 0.0106 0.0060 'International Tables Vol C Tables 4.2.6.8 and 6.1.1.4'
N N 0.0061 0.0033 'International Tables Vol C Tables 4.2.6.8 and 6.1.1.4'
Cu Cu 0.3201 1.2651 'International Tables Vol C Tables 4.2.6.8 and 6.1.1.4'

loop_
_geom_angle_atom_site_label_1
_geom_angle_atom_site_label_2
_geom_angle_atom_site_label_3
_geom_angle
N6 Cu1 N1 174.1(5)
N3 Cu2 N2 176.8(5)
N4 Cu3 N5 176.5(5)
N12 Cu4 N7 172.7(5)
N9 Cu5 N8 177.1(5)
N10 Cu6 N11 176.4(5)
C10 N1 N2 108.0(10)
C10 N1 Cu1 133.2(9)
N2 N1 Cu1 118.7(9)
C12 N2 N1 107.6(11)
C12 N2 Cu2 131.9(10)
N1 N2 Cu2 120.5(8)
C23 N3 N4 108.4(11)
C23 N3 Cu2 134.0(10)
N4 N3 Cu2 117.5(9)
C25 N4 N3 105.8(10)
C25 N4 Cu3 132.9(10)
N3 N4 Cu3 120.8(8)
C38 N5 N6 108.0(11)
C38 N5 Cu3 131.6(11)
N6 N5 Cu3 120.4(9)
C36 N6 N5 108.1(10)
C36 N6 Cu1 133.6(10)
N5 N6 Cu1 117.5(8)
C51 N7 N8 110.0(11)
C51 N7 Cu4 130.7(10)
N8 N7 Cu4 118.7(8)
C49 N8 N7 107.5(11)
C49 N8 Cu5 133.5(10)
N7 N8 Cu5 118.9(9)
C62 N9 N10 106.8(11)
C62 N9 Cu5 131.0(11)
N10 N9 Cu5 121.5(9)
C64 N10 N9 108.1(12)
C64 N10 Cu6 134.0(11)
N9 N10 Cu6 117.8(9)
C77 N11 N12 107.2(11)
C77 N11 Cu6 133.5(10)
N12 N11 Cu6 119.4(9)
C75 N12 N11 107.7(11)
C75 N12 Cu4 132.5(9)
N11 N12 Cu4 119.7(9)
O1 C1 H1A 109.5
O1 C1 H1B 109.5
H1A C1 H1B 109.5
O1 C1 H1C 109.5
H1A C1 H1C 109.5
H1B C1 H1C 109.5
O2 C2 O1 125.5(16)
O2 C2 C3 120.3(17)
O1 C2 C3 114.2(16)
C4 C3 C8 115.7(13)
C4 C3 C2 123.7(14)
C8 C3 C2 120.6(14)
C3 C4 C5 124.2(14)
C3 C4 H4 117.9
C5 C4 H4 117.9
C4 C5 C6 118.8(13)
C4 C5 H5 120.6
C6 C5 H5 120.6
C7 C6 C5 118.9(12)
C7 C6 C11 120.1(12)
C5 C6 C11 120.9(13)
C8 C7 C6 120.6(13)
C8 C7 H7 119.7
C6 C7 H7 119.7
C7 C8 C3 121.7(12)
C7 C8 H8 119.1
C3 C8 H8 119.1
C10 C9 H9A 109.5
C10 C9 H9B 109.5
H9A C9 H9B 109.5
C10 C9 H9C 109.5
H9A C9 H9C 109.5
H9B C9 H9C 109.5
N1 C10 C11 110.4(12)
N1 C10 C9 118.1(11)
C11 C10 C9 131.5(12)
C12 C11 C10 104.2(11)
C12 C11 C6 127.5(12)
C10 C11 C6 127.7(13)
N2 C12 C11 109.8(12)
N2 C12 C13 118.4(13)
C11 C12 C13 131.8(12)
C12 C13 H13A 109.5
C12 C13 H13B 109.5
H13A C13 H13B 109.5
C12 C13 H13C 109.5
H13A C13 H13C 109.5
H13B C13 H13C 109.5
O3 C14 H14A 109.5
O3 C14 H14B 109.5
H14A C14 H14B 109.5
O3 C14 H14C 109.5
H14A C14 H14C 109.5
H14B C14 H14C 109.5
O4 C15 O3 125.3(18)
O4 C15 C16 122.7(18)
O3 C15 C16 111.9(15)
C17 C16 C21 118.7(14)
C17 C16 C15 122.8(16)
C21 C16 C15 118.5(14)
C16 C17 C18 119.9(14)
C16 C17 H17 120.1
C18 C17 H17 120.1
C17 C18 C19 121.1(14)
C17 C18 H18 119.4
C19 C18 H18 119.4
C20 C19 C18 120.1(13)
C20 C19 C24 119.6(13)
C18 C19 C24 120.3(13)
C19 C20 C21 118.8(14)
C19 C20 H20 120.6
C21 C20 H20 120.6
C16 C21 C20 121.2(14)
C16 C21 H21 119.4
C20 C21 H21 119.4
C23 C22 H22A 109.5
C23 C22 H22B 109.5
H22A C22 H22B 109.5
C23 C22 H22C 109.5
H22A C22 H22C 109.5
H22B C22 H22C 109.5
N3 C23 C24 109.2(12)
N3 C23 C22 120.9(13)
C24 C23 C22 129.9(14)
C25 C24 C23 105.4(12)
C25 C24 C19 126.8(13)
C23 C24 C19 127.9(13)
N4 C25 C24 111.2(12)
N4 C25 C26 117.2(12)
C24 C25 C26 131.6(13)
C25 C26 H26A 109.5
C25 C26 H26B 109.5
H26A C26 H26B 109.5
C25 C26 H26C 109.5
H26A C26 H26C 109.5
H26B C26 H26C 109.5
O5 C27 H27A 109.5
O5 C27 H27B 109.5
H27A C27 H27B 109.5
O5 C27 H27C 109.5
H27A C27 H27C 109.5
H27B C27 H27C 109.5
O6 C28 O5 124.0(17)
O6 C28 C29 128(2)
O5 C28 C29 108.3(17)
C34 C29 C30 119.4(14)
C34 C29 C28 115.0(16)
C30 C29 C28 125.6(18)
C29 C30 C31 119.9(15)
C29 C30 H30 120.0
C31 C30 H30 120.0
C32 C31 C30 121.1(15)
C32 C31 H31 119.5
C30 C31 H31 119.5
C31 C32 C33 120.0(13)
C31 C32 C37 119.5(14)
C33 C32 C37 120.4(14)
C32 C33 C34 120.0(15)
C32 C33 H33 120.0
C34 C33 H33 120.0
C29 C34 C33 119.6(15)
C29 C34 H34 120.2
C33 C34 H34 120.2
C36 C35 H35A 109.5
C36 C35 H35B 109.5
H35A C35 H35B 109.5
C36 C35 H35C 109.5
H35A C35 H35C 109.5
H35B C35 H35C 109.5
N6 C36 C37 110.0(12)
N6 C36 C35 118.5(13)
C37 C36 C35 131.3(14)
C38 C37 C36 103.9(12)
C38 C37 C32 128.9(14)
C36 C37 C32 127.2(14)
N5 C38 C37 110.1(13)
N5 C38 C39 120.5(14)
C37 C38 C39 129.4(14)
C38 C39 H39A 109.5
C38 C39 H39B 109.5
H39A C39 H39B 109.5
C38 C39 H39C 109.5
H39A C39 H39C 109.5
H39B C39 H39C 109.5
O7 C40 H40A 109.5
O7 C40 H40B 109.5
H40A C40 H40B 109.5
O7 C40 H40C 109.5
H40A C40 H40C 109.5
H40B C40 H40C 109.5
O8 C41 O7 124.5(17)
O8 C41 C42 123(2)
O7 C41 C42 112.5(17)
C47 C42 C43 120.1(14)
C47 C42 C41 117.2(16)
C43 C42 C41 122.7(16)
C44 C43 C42 120.0(15)
C44 C43 H43 120.0
C42 C43 H43 120.0
C43 C44 C45 122.5(15)
C43 C44 H44 118.7
C45 C44 H44 118.7
C44 C45 C46 117.4(13)
C44 C45 C50 123.2(13)
C46 C45 C50 119.4(15)
C47 C46 C45 120.6(15)
C47 C46 H46 119.7
C45 C46 H46 119.7
C42 C47 C46 119.2(14)
C42 C47 H47 120.4
C46 C47 H47 120.4
C49 C48 H48A 109.5
C49 C48 H48B 109.5
H48A C48 H48B 109.5
C49 C48 H48C 109.5
H48A C48 H48C 109.5
H48B C48 H48C 109.5
N8 C49 C50 110.2(13)
N8 C49 C48 120.8(13)
C50 C49 C48 129.0(14)
C49 C50 C51 105.1(12)
C49 C50 C45 125.8(15)
C51 C50 C45 129.0(13)
N7 C51 C50 107.1(12)
N7 C51 C52 123.0(13)
C50 C51 C52 129.9(12)
C51 C52 H52A 109.5
C51 C52 H52B 109.5
H52A C52 H52B 109.5
C51 C52 H52C 109.5
H52A C52 H52C 109.5
H52B C52 H52C 109.5
O9 C53 H53A 109.5
O9 C53 H53B 109.5
H53A C53 H53B 109.5
O9 C53 H53C 109.5
H53A C53 H53C 109.5
H53B C53 H53C 109.5
O10 C54 O9 132(2)
O10 C54 C55 121.0(19)
O9 C54 C55 106.3(18)
C56 C55 C60 121.7(16)
C56 C55 C54 122.7(19)
C60 C55 C54 115.6(19)
C57 C56 C55 119.1(17)
C57 C56 H56 120.5
C55 C56 H56 120.5
C56 C57 C58 122.7(16)
C56 C57 H57 118.7
C58 C57 H57 118.7
C59 C58 C57 118.0(13)
C59 C58 C63 120.3(14)
C57 C58 C63 121.7(13)
C60 C59 C58 120.4(16)
C60 C59 H59 119.8
C58 C59 H59 119.8
C59 C60 C55 118.2(16)
C59 C60 H60 120.9
C55 C60 H60 120.9
C62 C61 H61A 109.5
C62 C61 H61B 109.5
H61A C61 H61B 109.5
C62 C61 H61C 109.5
H61A C61 H61C 109.5
H61B C61 H61C 109.5
N9 C62 C63 109.9(13)
N9 C62 C61 118.3(14)
C63 C62 C61 131.8(14)
C64 C63 C62 105.1(12)
C64 C63 C58 129.7(14)
C62 C63 C58 125.0(14)
N10 C64 C63 109.9(14)
N10 C64 C65 119.2(14)
C63 C64 C65 130.8(13)
C64 C65 H65A 109.5
C64 C65 H65B 109.5
H65A C65 H65B 109.5
C64 C65 H65C 109.5
H65A C65 H65C 109.5
H65B C65 H65C 109.5
O11 C66 H66A 109.5
O11 C66 H66B 109.5
H66A C66 H66B 109.5
O11 C66 H66C 109.5
H66A C66 H66C 109.5
H66B C66 H66C 109.5
O12 C67 O11 124.9(19)
O12 C67 C68 123.3(16)
O11 C67 C68 111.8(17)
C73 C68 C69 115.9(15)
C73 C68 C67 120.9(16)
C69 C68 C67 123.2(16)
C70 C69 C68 119.3(13)
C70 C69 H69 120.4
C68 C69 H69 120.4
C69 C70 C71 124.7(14)
C69 C70 H70 117.6
C71 C70 H70 117.6
C70 C71 C72 115.2(13)
C70 C71 C76 122.6(13)
C72 C71 C76 121.5(13)
C73 C72 C71 121.1(14)
C73 C72 H72 119.4
C71 C72 H72 119.4
C72 C73 C68 123.4(16)
C72 C73 H73 118.3
C68 C73 H73 118.3
C75 C74 H74A 109.5
C75 C74 H74B 109.5
H74A C74 H74B 109.5
C75 C74 H74C 109.5
H74A C74 H74C 109.5
H74B C74 H74C 109.5
N12 C75 C76 111.8(12)
N12 C75 C74 119.3(12)
C76 C75 C74 128.9(12)
C75 C76 C77 102.7(12)
C75 C76 C71 130.0(12)
C77 C76 C71 127.1(13)
N11 C77 C76 110.6(12)
N11 C77 C78 116.9(13)
C76 C77 C78 132.5(14)
C77 C78 H78A 109.5
C77 C78 H78B 109.5
H78A C78 H78B 109.5
C77 C78 H78C 109.5
H78A C78 H78C 109.5
H78B C78 H78C 109.5
C2 O1 C1 115.6(17)
C15 O3 C14 119.5(17)
C28 O5 C27 116.0(15)
C41 O7 C40 114.6(15)
C54 O9 C53 122(2)
C67 O11 C66 118.4(17)

loop_
_geom_bond_atom_site_label_1
_geom_bond_atom_site_label_2
_geom_bond_distance
Cu1 N6 1.851(10)
Cu1 N1 1.854(10)
Cu2 N3 1.842(11)
Cu2 N2 1.861(11)
Cu3 N4 1.829(11)
Cu3 N5 1.852(11)
Cu4 N12 1.859(11)
Cu4 N7 1.864(10)
Cu5 N9 1.845(11)
Cu5 N8 1.858(11)
Cu6 N10 1.845(11)
Cu6 N11 1.878(11)
N1 C10 1.319(15)
N1 N2 1.409(14)
N2 C12 1.338(15)
N3 C23 1.348(16)
N3 N4 1.410(14)
N4 C25 1.364(16)
N5 C38 1.356(16)
N5 N6 1.360(14)
N6 C36 1.338(15)
N7 C51 1.348(15)
N7 N8 1.354(14)
N8 C49 1.334(16)
N9 C62 1.348(17)
N9 N10 1.385(15)
N10 C64 1.353(16)
N11 C77 1.330(17)
N11 N12 1.387(13)
N12 C75 1.315(15)
C1 O1 1.45(3)
C1 H1A 0.9600
C1 H1B 0.9600
C1 H1C 0.9600
C2 O2 1.226(18)
C2 O1 1.323(19)
C2 C3 1.46(2)
C3 C4 1.371(18)
C3 C8 1.428(18)
C4 C5 1.379(19)
C4 H4 0.9300
C5 C6 1.414(17)
C5 H5 0.9300
C6 C7 1.384(17)
C6 C11 1.484(18)
C7 C8 1.376(18)
C7 H7 0.9300
C8 H8 0.9300
C9 C10 1.499(17)
C9 H9A 0.9600
C9 H9B 0.9600
C9 H9C 0.9600
C10 C11 1.408(16)
C11 C12 1.407(18)
C12 C13 1.526(17)
C13 H13A 0.9600
C13 H13B 0.9600
C13 H13C 0.9600
C14 O3 1.48(3)
C14 H14A 0.9600
C14 H14B 0.9600
C14 H14C 0.9600
C15 O4 1.193(17)
C15 O3 1.295(19)
C15 C16 1.50(2)
C16 C17 1.381(18)
C16 C21 1.39(2)
C17 C18 1.382(19)
C17 H17 0.9300
C18 C19 1.383(18)
C18 H18 0.9300
C19 C20 1.367(18)
C19 C24 1.490(19)
C20 C21 1.40(2)
C20 H20 0.9300
C21 H21 0.9300
C22 C23 1.491(18)
C22 H22A 0.9600
C22 H22B 0.9600
C22 H22C 0.9600
C23 C24 1.406(18)
C24 C25 1.369(17)
C25 C26 1.502(18)
C26 H26A 0.9600
C26 H26B 0.9600
C26 H26C 0.9600
C27 O5 1.474(17)
C27 H27A 0.9600
C27 H27B 0.9600
C27 H27C 0.9600
C28 O6 1.15(2)
C28 O5 1.39(2)
C28 C29 1.50(2)
C29 C34 1.35(2)
C29 C30 1.39(2)
C30 C31 1.410(19)
C30 H30 0.9300
C31 C32 1.298(19)
C31 H31 0.9300
C32 C33 1.407(19)
C32 C37 1.497(17)
C33 C34 1.406(18)
C33 H33 0.9300
C34 H34 0.9300
C35 C36 1.525(19)
C35 H35A 0.9600
C35 H35B 0.9600
C35 H35C 0.9600
C36 C37 1.408(19)
C37 C38 1.378(19)
C38 C39 1.482(18)
C39 H39A 0.9600
C39 H39B 0.9600
C39 H39C 0.9600
C40 O7 1.455(19)
C40 H40A 0.9600
C40 H40B 0.9600
C40 H40C 0.9600
C41 O8 1.225(19)
C41 O7 1.34(2)
C41 C42 1.51(2)
C42 C47 1.38(2)
C42 C43 1.384(19)
C43 C44 1.354(18)
C43 H43 0.9300
C44 C45 1.37(2)
C44 H44 0.9300
C45 C46 1.407(18)
C45 C50 1.488(18)
C46 C47 1.397(19)
C46 H46 0.9300
C47 H47 0.9300
C48 C49 1.514(19)
C48 H48A 0.9600
C48 H48B 0.9600
C48 H48C 0.9600
C49 C50 1.382(18)
C50 C51 1.411(19)
C51 C52 1.482(18)
C52 H52A 0.9600
C52 H52B 0.9600
C52 H52C 0.9600
C53 O9 1.50(2)
C53 H53A 0.9600
C53 H53B 0.9600
C53 H53C 0.9600
C54 O10 1.161(19)
C54 O9 1.367(9)
C54 C55 1.57(3)
C55 C56 1.36(2)
C55 C60 1.41(2)
C56 C57 1.324(19)
C56 H56 0.9300
C57 C58 1.41(2)
C57 H57 0.9300
C58 C59 1.393(18)
C58 C63 1.490(18)
C59 C60 1.37(2)
C59 H59 0.9300
C60 H60 0.9300
C61 C62 1.51(2)
C61 H61A 0.9600
C61 H61B 0.9600
C61 H61C 0.9600
C62 C63 1.398(18)
C63 C64 1.367(19)
C64 C65 1.493(19)
C65 H65A 0.9600
C65 H65B 0.9600
C65 H65C 0.9600
C66 O11 1.55(3)
C66 H66A 0.9600
C66 H66B 0.9600
C66 H66C 0.9600
C67 O12 1.22(2)
C67 O11 1.297(18)
C67 C68 1.47(2)
C68 C73 1.39(2)
C68 C69 1.43(2)
C69 C70 1.353(19)
C69 H69 0.9300
C70 C71 1.385(17)
C70 H70 0.9300
C71 C72 1.417(19)
C71 C76 1.431(18)
C72 C73 1.35(2)
C72 H72 0.9300
C73 H73 0.9300
C74 C75 1.498(17)
C74 H74A 0.9600
C74 H74B 0.9600
C74 H74C 0.9600
C75 C76 1.382(17)
C76 C77 1.406(18)
C77 C78 1.536(18)
C78 H78A 0.9600
C78 H78B 0.9600
C78 H78C 0.9600
